data_2217575
loop_
_publ_author_name
'\/Dakovi\'c, Marijana'
'Popovi\'c, Zora'

_publ_section_title <i>cis</i>-Bis(azido-\k<i>N</i>)bis(pyridine-2-carboxamide-\k^2^<i>N</i>^1^,<i>O</i>)nickel(II)
_journal_coeditor_code KP2158
_journal_issue 2
_journal_name_full 'Acta Crystallographica Section E'
_journal_page_first m311
_journal_page_last m312
_journal_paper_doi 10.1107/S1600536808000299
_journal_volume 64
_journal_year 2008
_chemical_formula_iupac '[Ni (N3)2 (C6 H6 N2 O)2]'
_chemical_formula_moiety 'C12 H12 N10 Ni O2'
_chemical_formula_sum 'C12 H12 N10 Ni O2'
_chemical_formula_weight 387.01
_chemical_name_systematic
;
<i>cis</i>-Bis(azido-\k<i>N</i>)bis(pyridine-2-carboxamide-
\k^2^<i>N</i>^1^,<i>O</i>)nickel(II)
;
_space_group_IT_number 14
_symmetry_cell_setting monoclinic
_symmetry_space_group_name_Hall '-P 2ybc'
_symmetry_space_group_name_H-M 'P 1 21/c 1'
_atom_sites_solution_hydrogens geom
_atom_sites_solution_primary direct
_atom_sites_solution_secondary difmap
_cell_angle_alpha 90
_cell_angle_beta 120.738(3)
_cell_angle_gamma 90
_cell_formula_units_Z 4
_cell_length_a 14.3438(5)
_cell_length_b 6.6986(2)
_cell_length_c 18.7969(10)
_cell_measurement_reflns_used 5015
_cell_measurement_temperature 296
_cell_measurement_theta_max 32.4409
_cell_measurement_theta_min 3.7475
_cell_volume 1552.34(12)
_computing_cell_refinement
;
CrysAlisPro (Oxford Diffraction, 2007)
;
_computing_data_collection
;
CrysAlisPro (Oxford Diffraction, 2007)
;
_computing_data_reduction
;
CrysAlisPro (Oxford Diffraction, 2007)
;
_computing_molecular_graphics
;
ORTEP-3 for Windows (Farrugia, 1997) and
MERCURY (Bruno <i>et al.</i>,  2002)
;
_computing_publication_material 'PLATON (Spek, 2003)'
_computing_structure_refinement 'SHELXL97 (Sheldrick, 2008)'
_computing_structure_solution 'SHELXS97 (Sheldrick, 2008)'
_diffrn_ambient_temperature 296
_diffrn_detector_area_resol_mean 16.3426
_diffrn_measured_fraction_theta_full 0.995
_diffrn_measured_fraction_theta_max 0.995
_diffrn_measurement_device_type
;
Oxford Diffraction Xcalibur diffractometer with Sapphire3 detector
;
_diffrn_measurement_method CCD
_diffrn_radiation_monochromator graphite
_diffrn_radiation_source 'Enhance (Mo) X-ray Source'
_diffrn_radiation_type MoK\a
_diffrn_radiation_wavelength 0.71073
_diffrn_reflns_av_R_equivalents 0.0342
_diffrn_reflns_av_sigmaI/netI 0.0581
_diffrn_reflns_limit_h_max 20
_diffrn_reflns_limit_h_min -20
_diffrn_reflns_limit_k_max 9
_diffrn_reflns_limit_k_min -9
_diffrn_reflns_limit_l_max 26
_diffrn_reflns_limit_l_min -26
_diffrn_reflns_number 15901
_diffrn_reflns_reduction_process
;
;
_diffrn_reflns_theta_full 30.00
_diffrn_reflns_theta_max 30.00
_diffrn_reflns_theta_min 3.75
_exptl_absorpt_coefficient_mu 1.282
_exptl_absorpt_correction_T_max 0.938
_exptl_absorpt_correction_T_min 0.815
_exptl_absorpt_correction_type multi-scan
_exptl_absorpt_process_details
;
(CrysAlisPro; Oxford Diffraction, 2007)
;
_exptl_crystal_colour blue
_exptl_crystal_density_diffrn 1.656
_exptl_crystal_density_method 'Not Measured'
_exptl_crystal_description plate
_exptl_crystal_F_000 792
_exptl_crystal_size_max 0.22
_exptl_crystal_size_mid 0.18
_exptl_crystal_size_min 0.05
_refine_diff_density_max 0.429
_refine_diff_density_min -0.303
_refine_ls_extinction_method none
_refine_ls_goodness_of_fit_ref 0.891
_refine_ls_hydrogen_treatment mixed
_refine_ls_matrix_type full
_refine_ls_number_parameters 242
_refine_ls_number_reflns 4516
_refine_ls_number_restraints 0
_refine_ls_restrained_S_all 0.891
_refine_ls_R_factor_all 0.0641
_refine_ls_R_factor_gt 0.0296
_refine_ls_shift/su_max 0.000
_refine_ls_shift/su_mean 0.000
_refine_ls_structure_factor_coef Fsqd
_refine_ls_weighting_details 'calc w=1/[\s^2^(Fo^2^)+(0.0323P)^2^] where P=(Fo^2^+2Fc^2^)/3'
_refine_ls_weighting_scheme calc
_refine_ls_wR_factor_gt 0.0607
_refine_ls_wR_factor_ref 0.0676
_reflns_number_gt 2692
_reflns_number_total 4516
_reflns_threshold_expression I>2\s(I)
_cod_data_source_file kp2158.cif
_cod_data_source_block I
_cod_original_sg_symbol_H-M 'P 21/c'
_cod_database_code 2217575
_cod_database_fobs_code 2217575

loop_
_symmetry_equiv_pos_site_id
_symmetry_equiv_pos_as_xyz
1 x,y,z
2 -x,1/2+y,1/2-z
3 -x,-y,-z
4 x,1/2-y,1/2+z

loop_
_atom_site_aniso_label
_atom_site_aniso_U_11
_atom_site_aniso_U_22
_atom_site_aniso_U_33
_atom_site_aniso_U_12
_atom_site_aniso_U_13
_atom_site_aniso_U_23
Ni1 0.02660(10) 0.03350(10) 0.03330(10) -0.00160(10) 0.01410(10) -0.00030(10)
O1 0.0295(7) 0.0589(9) 0.0385(7) -0.0032(6) 0.0149(6) 0.0086(6)
O2 0.0307(7) 0.0327(7) 0.0541(8) 0.0009(5) 0.0203(6) -0.0001(6)
N1 0.0283(7) 0.0316(8) 0.0397(8) -0.0026(6) 0.0170(6) -0.0001(7)
N2 0.0427(11) 0.0594(12) 0.0359(10) -0.0036(9) 0.0164(9) 0.0035(9)
N3 0.0282(7) 0.0349(9) 0.0314(7) 0.0022(6) 0.0136(6) 0.0001(7)
N4 0.0430(10) 0.0347(10) 0.0493(10) 0.0040(9) 0.0154(8) -0.0012(8)
N5 0.0387(9) 0.0392(10) 0.0429(9) -0.0012(7) 0.0154(8) -0.0075(8)
N6 0.0427(9) 0.0333(9) 0.0391(9) 0.0023(8) 0.0206(8) -0.0010(8)
N7 0.0520(12) 0.0594(12) 0.0527(11) -0.0042(9) 0.0048(9) -0.0122(10)
N8 0.0602(10) 0.0388(10) 0.0398(9) -0.0011(8) 0.0290(8) -0.0004(8)
N9 0.0484(9) 0.0424(10) 0.0381(9) -0.0028(8) 0.0236(8) 0.0049(9)
N10 0.138(2) 0.0638(14) 0.0597(13) -0.0046(14) 0.0629(15) -0.0130(11)
C1 0.0309(9) 0.0304(10) 0.0373(10) -0.0016(8) 0.0145(8) -0.0022(8)
C2 0.0319(10) 0.0545(13) 0.0433(11) -0.0021(9) 0.0114(9) -0.0047(10)
C3 0.0271(10) 0.0607(15) 0.0608(14) 0.0003(9) 0.0147(10) -0.0090(11)
C4 0.0366(10) 0.0476(12) 0.0687(14) -0.0008(10) 0.0329(10) -0.0020(11)
C5 0.0390(10) 0.0381(11) 0.0501(11) -0.0008(9) 0.0274(9) 0.0006(10)
C6 0.0341(10) 0.0321(11) 0.0351(10) -0.0031(8) 0.0146(8) 0.0016(8)
C7 0.0283(8) 0.0435(11) 0.0275(8) 0.0007(8) 0.0121(7) 0.0025(8)
C8 0.0320(10) 0.0598(13) 0.0411(10) -0.0076(10) 0.0134(8) -0.0059(10)
C9 0.0258(10) 0.097(2) 0.0460(12) 0.0026(11) 0.0162(9) -0.0008(12)
C10 0.0369(11) 0.0722(16) 0.0451(11) 0.0160(11) 0.0214(10) 0.0006(11)
C11 0.0411(10) 0.0473(12) 0.0392(10) 0.0116(9) 0.0204(9) 0.0022(9)
C12 0.0360(10) 0.0320(10) 0.0317(9) 0.0003(8) 0.0157(8) 0.0024(8)

loop_
_atom_site_type_symbol
_atom_site_label
_atom_site_fract_x
_atom_site_fract_y
_atom_site_fract_z
_atom_site_U_iso_or_equiv
_atom_site_thermal_displace_type
_atom_site_calc_flag
_atom_site_refinement_flags
_atom_site_occupancy
Ni Ni1 0.23220(2) 0.37068(3) 0.223170(10) 0.03170(10) Uani . . 1.000
O O1 0.26131(9) 0.2742(2) 0.33739(8) 0.0434(4) Uani . . 1.000
O O2 0.20315(9) 0.08148(18) 0.17407(8) 0.0398(4) Uani . . 1.000
N N1 0.39913(11) 0.3396(2) 0.28785(9) 0.0334(4) Uani . . 1.000
N N2 0.38916(17) 0.2368(3) 0.47094(11) 0.0477(6) Uani . . 1.000
N N3 0.06825(11) 0.3406(2) 0.17609(8) 0.0323(4) Uani . . 1.000
N N4 0.07207(16) -0.1400(3) 0.09546(11) 0.0461(6) Uani . . 1.000
N N5 0.24200(12) 0.6613(2) 0.26310(10) 0.0428(5) Uani . . 1.000
N N6 0.31950(13) 0.7291(2) 0.32014(10) 0.0385(5) Uani . . 1.000
N N7 0.39487(16) 0.8009(3) 0.37649(12) 0.0648(7) Uani . . 1.000
N N8 0.21165(13) 0.4829(2) 0.11250(10) 0.0447(6) Uani . . 1.000
N N9 0.20157(13) 0.3801(2) 0.05837(10) 0.0423(5) Uani . . 1.000
N N10 0.1963(2) 0.2815(3) 0.00574(13) 0.0815(9) Uani . . 1.000
C C1 0.44295(14) 0.2970(3) 0.36860(11) 0.0342(6) Uani . . 1.000
C C2 0.55345(15) 0.2892(3) 0.42221(13) 0.0468(7) Uani . . 1.000
C C3 0.62099(16) 0.3289(3) 0.39169(14) 0.0531(8) Uani . . 1.000
C C4 0.57737(15) 0.3711(3) 0.30972(13) 0.0482(7) Uani . . 1.000
C C5 0.46602(15) 0.3750(3) 0.25924(12) 0.0403(6) Uani . . 1.000
C C6 0.35865(14) 0.2657(3) 0.39230(11) 0.0352(6) Uani . . 1.000
C C7 0.02452(13) 0.1678(3) 0.13675(10) 0.0341(5) Uani . . 1.000
C C8 -0.08351(14) 0.1241(3) 0.10454(12) 0.0467(6) Uani . . 1.000
C C9 -0.14833(16) 0.2628(4) 0.11367(13) 0.0573(8) Uani . . 1.000
C C10 -0.10408(16) 0.4361(4) 0.15429(12) 0.0512(7) Uani . . 1.000
C C11 0.00463(15) 0.4720(3) 0.18414(11) 0.0426(6) Uani . . 1.000
C C12 0.10687(14) 0.0314(3) 0.13626(10) 0.0340(6) Uani . . 1.000
H H2 0.58190 0.25790 0.47780 0.0560 Uiso calc R 1.000
H H3 0.69590 0.32680 0.42690 0.0640 Uiso calc R 1.000
H H4 0.62190 0.39680 0.28820 0.0580 Uiso calc R 1.000
H H5 0.43630 0.40330 0.20330 0.0480 Uiso calc R 1.000
H H8 -0.11240 0.00400 0.07720 0.0560 Uiso calc R 1.000
H H9 -0.22170 0.23720 0.09210 0.0690 Uiso calc R 1.000
H H10 -0.14620 0.52930 0.16190 0.0610 Uiso calc R 1.000
H H11 0.03440 0.59240 0.21080 0.0510 Uiso calc R 1.000
H H12 0.4567(19) 0.229(3) 0.5093(14) 0.060(7) Uiso . . 1.000
H H13 0.3411(17) 0.224(3) 0.4844(12) 0.049(6) Uiso . . 1.000
H H14 0.1179(17) -0.220(3) 0.1030(13) 0.048(7) Uiso . . 1.000
H H15 -0.001(2) -0.180(3) 0.0684(15) 0.076(8) Uiso . . 1.000

loop_
_atom_type_symbol
_atom_type_description
_atom_type_scat_dispersion_real
_atom_type_scat_dispersion_imag
_atom_type_scat_source
O O 0.0106 0.0060 'International Tables Vol C Tables 4.2.6.8 and 6.1.1.4'
Ni Ni 0.3393 1.1124 'International Tables Vol C Tables 4.2.6.8 and 6.1.1.4'
N N 0.0061 0.0033 'International Tables Vol C Tables 4.2.6.8 and 6.1.1.4'
H H 0.0000 0.0000 'International Tables Vol C Tables 4.2.6.8 and 6.1.1.4'
C C 0.0033 0.0016 'International Tables Vol C Tables 4.2.6.8 and 6.1.1.4'

loop_
_geom_angle_atom_site_label_1
_geom_angle_atom_site_label_2
_geom_angle_atom_site_label_3
_geom_angle
_geom_angle_publ_flag
O1 Ni1 O2 93.30(5) yes
O1 Ni1 N1 78.45(6) yes
O1 Ni1 N3 89.76(6) yes
O1 Ni1 N5 88.69(6) yes
O1 Ni1 N8 175.91(6) yes
O2 Ni1 N1 94.34(6) yes
O2 Ni1 N3 78.08(6) yes
O2 Ni1 N5 173.44(7) yes
O2 Ni1 N8 89.94(5) yes
N1 Ni1 N3 165.67(6) yes
N1 Ni1 N5 92.18(6) yes
N1 Ni1 N8 98.83(7) yes
N3 Ni1 N5 95.69(7) yes
N3 Ni1 N8 93.36(7) yes
N5 Ni1 N8 88.36(6) yes
Ni1 O1 C6 114.90(13) no
Ni1 O2 C12 114.68(13) no
Ni1 N1 C1 114.71(14) no
Ni1 N1 C5 126.71(13) no
C1 N1 C5 118.28(18) no
Ni1 N3 C7 115.52(13) no
Ni1 N3 C11 125.88(13) no
C7 N3 C11 118.55(18) no
Ni1 N5 N6 123.67(13) no
N5 N6 N7 178.2(2) no
Ni1 N8 N9 122.99(12) no
N8 N9 N10 176.9(3) no
H12 N2 H13 119(2) no
C6 N2 H12 122.0(18) no
C6 N2 H13 119.4(14) no
C12 N4 H14 116.3(16) no
C12 N4 H15 123.0(15) no
H14 N4 H15 119(2) no
N1 C1 C2 122.2(2) no
N1 C1 C6 112.46(17) no
C2 C1 C6 125.28(17) no
C1 C2 C3 118.6(2) no
C2 C3 C4 119.7(2) no
C3 C4 C5 118.8(2) no
N1 C5 C4 122.39(18) no
O1 C6 N2 121.6(2) no
N2 C6 C1 119.7(2) no
O1 C6 C1 118.71(16) no
C8 C7 C12 125.59(18) no
N3 C7 C12 112.41(17) no
N3 C7 C8 121.95(19) no
C7 C8 C9 118.6(2) no
C8 C9 C10 119.6(2) no
C9 C10 C11 118.9(2) no
N3 C11 C10 122.39(19) no
N4 C12 C7 117.8(2) no
O2 C12 N4 123.2(2) no
O2 C12 C7 119.01(17) no
C1 C2 H2 121.00 no
C3 C2 H2 121.00 no
C2 C3 H3 120.00 no
C4 C3 H3 120.00 no
C3 C4 H4 121.00 no
C5 C4 H4 121.00 no
N1 C5 H5 119.00 no
C4 C5 H5 119.00 no
C7 C8 H8 121.00 no
C9 C8 H8 121.00 no
C8 C9 H9 120.00 no
C10 C9 H9 120.00 no
C9 C10 H10 121.00 no
C11 C10 H10 121.00 no
N3 C11 H11 119.00 no
C10 C11 H11 119.00 no

loop_
_geom_bond_atom_site_label_1
_geom_bond_atom_site_label_2
_geom_bond_distance
_geom_bond_publ_flag
Ni1 O1 2.0701(13) yes
Ni1 O2 2.0941(12) yes
Ni1 N1 2.0685(17) yes
Ni1 N3 2.0559(17) yes
Ni1 N5 2.0652(14) yes
Ni1 N8 2.0863(17) yes
O1 C6 1.243(2) no
O2 C12 1.234(3) no
N1 C1 1.344(2) no
N1 C5 1.339(3) no
N2 C6 1.324(3) no
N3 C7 1.344(2) no
N3 C11 1.331(3) no
N4 C12 1.328(3) no
N5 N6 1.172(2) no
N6 N7 1.163(3) no
N8 N9 1.175(2) no
N9 N10 1.159(3) no
N2 H12 0.86(3) no
N2 H13 0.85(3) no
N4 H14 0.80(2) no
N4 H15 0.94(3) no
C1 C6 1.502(3) no
C1 C2 1.378(3) no
C2 C3 1.381(4) no
C3 C4 1.364(3) no
C4 C5 1.379(3) no
C7 C8 1.376(3) no
C7 C12 1.497(3) no
C8 C9 1.386(3) no
C9 C10 1.356(4) no
C10 C11 1.382(3) no
C2 H2 0.9300 no
C3 H3 0.9300 no
C4 H4 0.9300 no
C5 H5 0.9300 no
C8 H8 0.9300 no
C9 H9 0.9300 no
C10 H10 0.9300 no
C11 H11 0.9300 no

loop_
_geom_hbond_atom_site_label_D
_geom_hbond_atom_site_label_H
_geom_hbond_atom_site_label_A
_geom_hbond_site_symmetry_A
_geom_hbond_distance_DH
_geom_hbond_distance_HA
_geom_hbond_distance_DA
_geom_hbond_angle_DHA
_geom_hbond_publ_flag
N2 H12 N7 3_666 0.86(3) 2.12(2) 2.967(3) 165(3) yes
N2 H13 N10 4_555 0.85(3) 2.31(3) 3.154(4) 172(2) yes
N4 H14 N8 1_545 0.80(2) 2.36(2) 3.136(3) 164(2) yes
N4 H15 N10 3_555 0.94(3) 2.50(3) 3.442(4) 179(3) yes
C2 H2 N7 3_666 0.93 2.61 3.516(3) 163 no
C4 H4 O2 2_655 0.93 2.55 3.318(3) 140 no
C8 H8 N10 3_555 0.93 2.37 3.297(3) 174 no
C10 H10 O1 2_555 0.93 2.33 3.256(3) 172 no
